data_7005069
loop_
_publ_author_name
'Zhao, Hanhua'
'Lopez, Nazario'
'Prosvirin, Andrey'
'Chifotides, Helen T.'
'Dunbar, Kim R.'

_publ_section_title
;
 Lanthanide-3d cyanometalate chains Ln(III)-M(III) (Ln=Pr, Nd, Sm, Eu,
 Gd, Tb; M=Fe) with the tridentate ligand
 2,4,6-tri(2-pyridyl)-1,3,5-triazine (tptz): evidence of ferromagnetic
 interactions for the Sm(III)-M(III) compounds (M=Fe, Cr).
;
_journal_issue 8
_journal_name_full 'Dalton transactions (Cambridge, England : 2003)'
_journal_page_first 878
_journal_page_last 888
_journal_paper_doi 10.1039/b616016f
_journal_year 2007
_chemical_formula_moiety '[Gd(tptz)(H2O)4Fe(CN)6]6H2O'
_chemical_formula_sum 'C24 H32 Fe Gd N12 O10'
_chemical_formula_weight 861.72
_chemical_name_common
;
Catena-(trans-biscyano-tetra-agua-(2,4,6-tri(2-pyridyl)-1,3,5-
triazine)-tetracyano-iron(iii)-gadolinium(iii) hexahydrate
;
_space_group_IT_number 15
_symmetry_space_group_name_Hall '-C 2yc'
_symmetry_space_group_name_H-M 'C 1 2/c 1'
_atom_sites_solution_hydrogens geom
_atom_sites_solution_primary direct
_atom_sites_solution_secondary difmap
_audit_creation_method SHELXL-97
_cell_angle_alpha 90.00
_cell_angle_beta 103.38(3)
_cell_angle_gamma 90.00
_cell_formula_units_Z 8
_cell_length_a 16.074(3)
_cell_length_b 14.072(3)
_cell_length_c 31.417(6)
_cell_measurement_temperature 173(2)
_cell_volume 6913(3)
_computing_structure_refinement 'SHELXL-97 (Sheldrick, 1997)'
_computing_structure_solution 'SHELXS-97 (Sheldrick, 1990)'
_diffrn_ambient_temperature 173(2)
_diffrn_measured_fraction_theta_full 0.966
_diffrn_measured_fraction_theta_max 0.966
_diffrn_radiation_monochromator graphite
_diffrn_radiation_source 'fine-focus sealed tube'
_diffrn_radiation_type MoK\a
_diffrn_radiation_wavelength 0.71073
_diffrn_reflns_av_R_equivalents 0.0947
_diffrn_reflns_av_sigmaI/netI 0.1440
_diffrn_reflns_limit_h_max 20
_diffrn_reflns_limit_h_min -20
_diffrn_reflns_limit_k_max 18
_diffrn_reflns_limit_k_min -18
_diffrn_reflns_limit_l_max 40
_diffrn_reflns_limit_l_min -18
_diffrn_reflns_number 20278
_diffrn_reflns_theta_full 27.50
_diffrn_reflns_theta_max 27.50
_diffrn_reflns_theta_min 2.15
_exptl_absorpt_coefficient_mu 2.389
_exptl_crystal_colour yellow
_exptl_crystal_density_diffrn 1.656
_exptl_crystal_density_method 'not measured'
_exptl_crystal_description block
_exptl_crystal_F_000 3440
_exptl_crystal_size_max 0.11
_exptl_crystal_size_mid 0.10
_exptl_crystal_size_min 0.07
_refine_diff_density_max 2.119
_refine_diff_density_min -1.319
_refine_diff_density_rms 0.225
_refine_ls_extinction_method none
_refine_ls_goodness_of_fit_ref 1.046
_refine_ls_hydrogen_treatment mixed
_refine_ls_matrix_type full
_refine_ls_number_parameters 433
_refine_ls_number_reflns 7671
_refine_ls_number_restraints 0
_refine_ls_restrained_S_all 1.046
_refine_ls_R_factor_all 0.1288
_refine_ls_R_factor_gt 0.0716
_refine_ls_shift/su_max 0.010
_refine_ls_shift/su_mean 0.001
_refine_ls_structure_factor_coef Fsqd
_refine_ls_weighting_details 'calc w=1/[\s^2^(Fo^2^)+(0.0909P)^2^+11.6746P] where P=(Fo^2^+2Fc^2^)/3'
_refine_ls_weighting_scheme calc
_refine_ls_wR_factor_gt 0.1727
_refine_ls_wR_factor_ref 0.1947
_reflns_number_gt 4676
_reflns_number_total 7671
_reflns_threshold_expression >2sigma(I)
_cod_data_source_file b616016f.txt
_cod_data_source_block compound5
_cod_original_cell_volume 6913(2)
_cod_database_code 7005069

loop_
_symmetry_equiv_pos_as_xyz
'x, y, z'
'-x, y, -z+1/2'
'x+1/2, y+1/2, z'
'-x+1/2, y+1/2, -z+1/2'
'-x, -y, -z'
'x, -y, z-1/2'
'-x+1/2, -y+1/2, -z'
'x+1/2, -y+1/2, z-1/2'

loop_
_atom_site_label
_atom_site_type_symbol
_atom_site_fract_x
_atom_site_fract_y
_atom_site_fract_z
_atom_site_U_iso_or_equiv
_atom_site_adp_type
_atom_site_occupancy
_atom_site_symmetry_multiplicity
_atom_site_calc_flag
_atom_site_refinement_flags
_atom_site_disorder_assembly
_atom_site_disorder_group
Gd1 Gd 0.46455(3) 0.30058(3) 0.104141(15) 0.02048(16) Uani 1 1 d . . .
Fe1 Fe 0.75442(8) 0.49140(9) 0.10856(4) 0.0200(3) Uani 1 1 d . . .
N9 N 0.5340(5) 0.2011(5) 0.1734(3) 0.0263(18) Uani 1 1 d . . .
N8 N 0.5232(5) 0.3914(5) 0.1759(3) 0.0198(17) Uani 1 1 d . . .
C1 C 0.6722(6) 0.3956(7) 0.1158(3) 0.023(2) Uani 1 1 d . . .
N10 N 0.5607(5) 0.5368(5) 0.2131(3) 0.0229(18) Uani 1 1 d . . .
C14 C 0.5664(6) 0.3490(6) 0.2120(3) 0.022(2) Uani 1 1 d . . .
C15 C 0.5695(6) 0.2441(7) 0.2114(3) 0.024(2) Uani 1 1 d . . .
C2 C 0.8304(6) 0.5921(7) 0.1018(3) 0.021(2) Uani 1 1 d . . .
N11 N 0.6097(5) 0.3931(5) 0.2483(3) 0.0223(17) Uani 1 1 d . . .
C12 C 0.5207(5) 0.4880(6) 0.1780(3) 0.019(2) Uani 1 1 d . . .
N1 N 0.6195(5) 0.3420(6) 0.1173(3) 0.0228(18) Uani 1 1 d . . .
C16 C 0.6117(7) 0.1939(8) 0.2488(4) 0.040(3) Uani 1 1 d . . .
H16 H 0.6385 0.2265 0.2748 0.048 Uiso 1 1 calc R . .
N7 N 0.4434(5) 0.4855(6) 0.1029(3) 0.0255(19) Uani 1 1 d . . .
C3 C 0.6635(6) 0.5501(8) 0.0651(3) 0.028(2) Uani 1 1 d . . .
C4 C 0.7875(7) 0.4159(7) 0.0635(4) 0.032(2) Uani 1 1 d . . .
C13 C 0.6049(6) 0.4878(7) 0.2462(3) 0.021(2) Uani 1 1 d . . .
C19 C 0.5389(6) 0.1062(7) 0.1727(4) 0.034(3) Uani 1 1 d . . .
H19 H 0.5157 0.0747 0.1458 0.041 Uiso 1 1 calc R . .
C6 C 0.7239(6) 0.5736(8) 0.1519(3) 0.029(2) Uani 1 1 d . . .
C20 C 0.6566(6) 0.5410(8) 0.2843(3) 0.028(2) Uani 1 1 d . . .
C10 C 0.4670(7) 0.6358(7) 0.1389(4) 0.041(3) Uani 1 1 d . . .
H10 H 0.4911 0.6711 0.1646 0.049 Uiso 1 1 calc R . .
C5 C 0.8464(6) 0.4315(7) 0.1530(3) 0.027(2) Uani 1 1 d . . .
C11 C 0.4749(6) 0.5385(7) 0.1385(3) 0.028(2) Uani 1 1 d . . .
C18 C 0.5759(7) 0.0503(8) 0.2091(5) 0.045(3) Uani 1 1 d . . .
H18 H 0.5746 -0.0171 0.2074 0.054 Uiso 1 1 calc R . .
C9 C 0.4236(8) 0.6810(7) 0.1017(4) 0.049(4) Uani 1 1 d . . .
H9 H 0.4189 0.7483 0.1010 0.059 Uiso 1 1 calc R . .
C17 C 0.6135(7) 0.0949(8) 0.2467(4) 0.046(3) Uani 1 1 d . . .
H17 H 0.6411 0.0590 0.2716 0.055 Uiso 1 1 calc R . .
C8 C 0.3872(8) 0.6282(9) 0.0654(5) 0.053(4) Uani 1 1 d . . .
H8 H 0.3541 0.6579 0.0399 0.064 Uiso 1 1 calc R . .
C7 C 0.3996(7) 0.5306(8) 0.0667(4) 0.039(3) Uani 1 1 d . . .
H7 H 0.3765 0.4942 0.0412 0.047 Uiso 1 1 calc R . .
O1 O 0.3408(4) 0.3197(5) 0.0439(3) 0.045(2) Uani 1 1 d . . .
O2 O 0.5300(5) 0.1709(5) 0.0726(3) 0.045(2) Uani 1 1 d . . .
O3 O 0.3484(4) 0.3252(5) 0.1419(2) 0.0299(17) Uani 1 1 d . . .
N2 N 0.8753(5) 0.6551(6) 0.0995(3) 0.032(2) Uani 1 1 d . . .
N4 N 0.8063(7) 0.3724(7) 0.0356(3) 0.053(3) Uani 1 1 d . . .
N3 N 0.6092(6) 0.5804(8) 0.0391(3) 0.052(3) Uani 1 1 d . . .
O4 O 0.5030(5) 0.3590(7) 0.0369(3) 0.052(2) Uani 1 1 d . . .
N12 N 0.6896(5) 0.4927(6) 0.3213(3) 0.032(2) Uani 1 1 d . . .
N5 N 0.8984(6) 0.3950(7) 0.1770(3) 0.046(3) Uani 1 1 d . . .
C22 C 0.7206(7) 0.6861(8) 0.3148(4) 0.042(3) Uani 1 1 d . . .
H22 H 0.7308 0.7522 0.3127 0.050 Uiso 1 1 calc R . .
C24 C 0.7395(7) 0.5410(9) 0.3540(4) 0.042(3) Uani 1 1 d . . .
H24 H 0.7643 0.5075 0.3801 0.050 Uiso 1 1 calc R . .
C21 C 0.6681(7) 0.6385(8) 0.2802(4) 0.034(3) Uani 1 1 d . . .
H21 H 0.6407 0.6713 0.2543 0.041 Uiso 1 1 calc R . .
C23 C 0.7576(7) 0.6377(9) 0.3521(4) 0.043(3) Uani 1 1 d . . .
H23 H 0.7945 0.6689 0.3761 0.051 Uiso 1 1 calc R . .
N6 N 0.7085(6) 0.6301(8) 0.1758(3) 0.050(3) Uani 1 1 d . . .
O8 O 0.6560(6) 0.2223(7) 0.0348(3) 0.068(3) Uani 1 1 d . . .
O5 O 0.5349(15) 0.8072(12) 0.2355(7) 0.202(10) Uani 1 1 d . . .
O7 O 0.6704(7) 0.8002(11) 0.0457(15) 0.47(3) Uani 1 1 d . . .
O6 O 0.636(3) 0.8329(16) 0.1761(15) 0.56(4) Uani 1 1 d . . .
O9 O 0.4180(16) 0.0542(15) 0.0057(7) 0.223(11) Uani 1 1 d . . .
O10 O 0.4964(15) -0.0285(14) 0.0612(8) 0.199(9) Uani 1 1 d . . .

loop_
_atom_site_aniso_label
_atom_site_aniso_U_11
_atom_site_aniso_U_22
_atom_site_aniso_U_33
_atom_site_aniso_U_23
_atom_site_aniso_U_13
_atom_site_aniso_U_12
Gd1 0.0199(2) 0.0241(3) 0.0174(3) 0.0004(2) 0.00411(18) -0.0060(2)
Fe1 0.0212(7) 0.0227(7) 0.0161(7) -0.0009(6) 0.0047(6) -0.0084(6)
N9 0.029(4) 0.022(4) 0.028(5) -0.004(4) 0.008(4) -0.007(4)
N8 0.021(4) 0.015(4) 0.023(4) 0.003(3) 0.004(3) 0.001(3)
C1 0.022(5) 0.024(5) 0.021(5) 0.003(4) 0.004(4) -0.007(4)
N10 0.023(4) 0.022(4) 0.025(5) -0.003(4) 0.008(4) -0.005(3)
C14 0.027(5) 0.019(5) 0.021(5) -0.002(4) 0.008(4) -0.010(4)
C15 0.015(5) 0.031(5) 0.025(6) 0.002(5) 0.000(4) -0.011(4)
C2 0.020(4) 0.031(5) 0.013(5) -0.001(4) 0.005(4) -0.003(4)
N11 0.030(4) 0.018(4) 0.018(4) 0.002(3) 0.004(4) -0.001(3)
C12 0.018(4) 0.012(4) 0.032(6) -0.001(4) 0.012(4) -0.004(4)
N1 0.023(4) 0.028(4) 0.017(5) 0.001(4) 0.005(4) -0.006(4)
C16 0.037(6) 0.036(6) 0.037(7) 0.017(6) -0.011(5) -0.011(5)
N7 0.023(4) 0.027(4) 0.026(5) 0.011(4) 0.005(4) -0.008(3)
C3 0.025(5) 0.040(6) 0.021(6) 0.001(5) 0.009(5) -0.008(5)
C4 0.035(6) 0.028(6) 0.031(6) -0.005(5) 0.002(5) -0.006(5)
C13 0.019(5) 0.026(5) 0.020(5) -0.005(4) 0.010(4) -0.005(4)
C19 0.031(6) 0.024(5) 0.045(7) -0.009(5) 0.006(5) -0.002(5)
C6 0.021(5) 0.047(7) 0.021(6) -0.012(5) 0.007(4) -0.007(5)
C20 0.022(5) 0.042(6) 0.025(6) -0.010(5) 0.012(4) 0.001(5)
C10 0.037(6) 0.027(6) 0.053(8) 0.010(6) -0.003(6) -0.006(5)
C5 0.032(6) 0.019(5) 0.025(6) -0.002(4) -0.006(5) -0.008(4)
C11 0.027(5) 0.034(6) 0.022(6) 0.006(5) 0.005(5) -0.005(5)
C18 0.040(6) 0.022(6) 0.069(10) 0.002(6) 0.005(7) -0.006(5)
C9 0.055(7) 0.017(6) 0.063(9) 0.021(6) -0.014(7) -0.008(5)
C17 0.040(6) 0.023(6) 0.062(9) 0.012(6) -0.017(6) -0.006(5)
C8 0.057(8) 0.040(7) 0.052(9) 0.029(7) -0.008(7) 0.005(6)
C7 0.035(6) 0.044(7) 0.039(7) 0.018(6) 0.008(5) -0.002(5)
O1 0.028(4) 0.054(5) 0.043(5) 0.008(4) -0.015(4) -0.008(4)
O2 0.055(5) 0.041(4) 0.048(5) -0.023(4) 0.031(4) -0.020(4)
O3 0.024(3) 0.036(4) 0.032(4) -0.003(3) 0.011(3) -0.007(3)
N2 0.029(4) 0.038(5) 0.031(5) -0.004(4) 0.010(4) -0.014(4)
N4 0.070(7) 0.049(6) 0.038(7) -0.011(5) 0.007(6) 0.008(6)
N3 0.043(6) 0.088(8) 0.024(6) 0.001(6) 0.007(5) 0.002(6)
O4 0.034(4) 0.100(7) 0.026(5) 0.022(5) 0.014(4) 0.020(4)
N12 0.033(5) 0.039(5) 0.022(5) -0.007(4) 0.006(4) -0.009(4)
N5 0.047(6) 0.032(5) 0.048(7) 0.004(5) -0.016(5) -0.013(5)
C22 0.035(6) 0.040(7) 0.048(8) -0.024(6) 0.007(6) -0.011(5)
C24 0.033(6) 0.067(9) 0.019(6) -0.016(6) -0.006(5) 0.002(6)
C21 0.036(6) 0.034(6) 0.034(7) -0.018(5) 0.009(5) 0.000(5)
C23 0.036(6) 0.054(8) 0.034(7) -0.028(6) -0.001(6) -0.005(6)
N6 0.039(5) 0.068(7) 0.043(7) -0.016(6) 0.006(5) 0.001(5)
O8 0.073(6) 0.088(7) 0.053(6) -0.036(5) 0.035(5) -0.024(5)
O5 0.25(3) 0.182(18) 0.18(2) 0.013(15) 0.058(16) 0.100(16)
O7 0.021(6) 0.102(12) 1.19(9) -0.20(3) -0.030(19) -0.003(7)
O6 0.90(7) 0.158(18) 0.95(8) -0.30(3) 0.89(7) -0.27(3)
O9 0.33(3) 0.199(19) 0.18(2) -0.114(17) 0.13(2) -0.10(2)
O10 0.26(2) 0.158(17) 0.22(2) -0.047(16) 0.130(19) -0.021(16)

loop_
_atom_type_symbol
_atom_type_description
_atom_type_scat_dispersion_real
_atom_type_scat_dispersion_imag
_atom_type_scat_source
C C 0.0033 0.0016 'International Tables Vol C Tables 4.2.6.8 and 6.1.1.4'
H H 0.0000 0.0000 'International Tables Vol C Tables 4.2.6.8 and 6.1.1.4'
N N 0.0061 0.0033 'International Tables Vol C Tables 4.2.6.8 and 6.1.1.4'
O O 0.0106 0.0060 'International Tables Vol C Tables 4.2.6.8 and 6.1.1.4'
Fe Fe 0.3463 0.8444 'International Tables Vol C Tables 4.2.6.8 and 6.1.1.4'
Gd Gd -0.1653 3.9035 'International Tables Vol C Tables 4.2.6.8 and 6.1.1.4'

loop_
_geom_angle_atom_site_label_1
_geom_angle_atom_site_label_2
_geom_angle_atom_site_label_3
_geom_angle
_geom_angle_site_symmetry_1
_geom_angle_site_symmetry_3
_geom_angle_publ_flag
O1 Gd1 O2 96.9(3) . . ?
O1 Gd1 O3 77.5(3) . . ?
O2 Gd1 O3 138.7(2) . . ?
O1 Gd1 O4 67.5(3) . . ?
O2 Gd1 O4 71.6(3) . . ?
O3 Gd1 O4 137.1(2) . . ?
O1 Gd1 N2 71.8(3) . 3_445 ?
O2 Gd1 N2 69.9(3) . 3_445 ?
O3 Gd1 N2 69.6(3) . 3_445 ?
O4 Gd1 N2 118.6(3) . 3_445 ?
O1 Gd1 N1 135.3(3) . . ?
O2 Gd1 N1 74.5(3) . . ?
O3 Gd1 N1 136.6(2) . . ?
O4 Gd1 N1 68.2(3) . . ?
N2 Gd1 N1 137.9(3) 3_445 . ?
O1 Gd1 N8 134.2(3) . . ?
O2 Gd1 N8 128.7(3) . . ?
O3 Gd1 N8 70.9(2) . . ?
O4 Gd1 N8 118.0(3) . . ?
N2 Gd1 N8 123.4(3) 3_445 . ?
N1 Gd1 N8 65.8(2) . . ?
O1 Gd1 N9 145.7(2) . . ?
O2 Gd1 N9 78.1(3) . . ?
O3 Gd1 N9 84.3(2) . . ?
O4 Gd1 N9 138.3(2) . . ?
N2 Gd1 N9 74.7(3) 3_445 . ?
N1 Gd1 N9 76.6(2) . . ?
N8 Gd1 N9 62.4(2) . . ?
O1 Gd1 N7 78.3(3) . . ?
O2 Gd1 N7 143.7(3) . . ?
O3 Gd1 N7 75.9(2) . . ?
O4 Gd1 N7 73.4(3) . . ?
N2 Gd1 N7 138.2(3) 3_445 . ?
N1 Gd1 N7 83.8(2) . . ?
N8 Gd1 N7 62.6(2) . . ?
N9 Gd1 N7 125.0(3) . . ?
C2 Fe1 C6 84.7(4) . . ?
C2 Fe1 C1 176.3(4) . . ?
C6 Fe1 C1 92.4(4) . . ?
C2 Fe1 C3 90.1(4) . . ?
C6 Fe1 C3 88.2(4) . . ?
C1 Fe1 C3 87.5(4) . . ?
C2 Fe1 C4 92.0(4) . . ?
C6 Fe1 C4 176.4(5) . . ?
C1 Fe1 C4 90.8(4) . . ?
C3 Fe1 C4 90.5(4) . . ?
C2 Fe1 C5 90.1(4) . . ?
C6 Fe1 C5 91.6(4) . . ?
C1 Fe1 C5 92.3(4) . . ?
C3 Fe1 C5 179.7(4) . . ?
C4 Fe1 C5 89.7(4) . . ?
C19 N9 C15 116.7(9) . . ?
C19 N9 Gd1 122.5(7) . . ?
C15 N9 Gd1 120.8(6) . . ?
C14 N8 C12 114.9(8) . . ?
C14 N8 Gd1 122.7(6) . . ?
C12 N8 Gd1 122.0(6) . . ?
N1 C1 Fe1 174.8(9) . . ?
C13 N10 C12 117.0(8) . . ?
N8 C14 N11 125.8(8) . . ?
N8 C14 C15 116.7(8) . . ?
N11 C14 C15 117.4(9) . . ?
N9 C15 C16 122.8(9) . . ?
N9 C15 C14 116.9(9) . . ?
C16 C15 C14 120.2(9) . . ?
N2 C2 Fe1 176.7(9) . . ?
C13 N11 C14 114.1(8) . . ?
N10 C12 N8 122.9(8) . . ?
N10 C12 C11 120.0(8) . . ?
N8 C12 C11 117.0(8) . . ?
C1 N1 Gd1 150.1(7) . . ?
C17 C16 C15 118.3(11) . . ?
C11 N7 C7 117.6(9) . . ?
C11 N7 Gd1 121.1(6) . . ?
C7 N7 Gd1 121.3(7) . . ?
N3 C3 Fe1 176.9(10) . . ?
N4 C4 Fe1 178.1(10) . . ?
N10 C13 N11 125.3(8) . . ?
N10 C13 C20 118.2(9) . . ?
N11 C13 C20 116.5(9) . . ?
N9 C19 C18 124.2(10) . . ?
N6 C6 Fe1 173.3(10) . . ?
N12 C20 C21 122.9(10) . . ?
N12 C20 C13 118.4(9) . . ?
C21 C20 C13 118.7(10) . . ?
C9 C10 C11 118.8(11) . . ?
N5 C5 Fe1 177.4(10) . . ?
N7 C11 C10 123.0(10) . . ?
N7 C11 C12 117.0(9) . . ?
C10 C11 C12 120.1(10) . . ?
C17 C18 C19 118.2(10) . . ?
C10 C9 C8 119.5(10) . . ?
C18 C17 C16 119.7(11) . . ?
C9 C8 C7 118.7(11) . . ?
N7 C7 C8 122.3(11) . . ?
C2 N2 Gd1 171.3(8) . 3 ?
C24 N12 C20 117.0(10) . . ?
C23 C22 C21 119.8(11) . . ?
N12 C24 C23 124.0(11) . . ?
C22 C21 C20 118.2(11) . . ?
C22 C23 C24 117.9(10) . . ?

loop_
_geom_bond_atom_site_label_1
_geom_bond_atom_site_label_2
_geom_bond_distance
_geom_bond_site_symmetry_2
_geom_bond_publ_flag
Gd1 O1 2.422(7) . ?
Gd1 O2 2.429(7) . ?
Gd1 O3 2.456(7) . ?
Gd1 O4 2.475(8) . ?
Gd1 N2 2.485(8) 3_445 ?
Gd1 N1 2.498(7) . ?
Gd1 N8 2.572(8) . ?
Gd1 N9 2.610(8) . ?
Gd1 N7 2.623(8) . ?
Fe1 C2 1.914(9) . ?
Fe1 C6 1.935(11) . ?
Fe1 C1 1.937(9) . ?
Fe1 C3 1.939(11) . ?
Fe1 C4 1.941(12) . ?
Fe1 C5 1.973(10) . ?
N9 C19 1.338(12) . ?
N9 C15 1.343(12) . ?
N8 C14 1.328(12) . ?
N8 C12 1.362(11) . ?
C1 N1 1.144(11) . ?
N10 C13 1.313(12) . ?
N10 C12 1.330(12) . ?
C14 N11 1.341(11) . ?
C14 C15 1.478(13) . ?
C15 C16 1.403(14) . ?
C2 N2 1.156(12) . ?
N11 C13 1.335(12) . ?
C12 C11 1.473(13) . ?
C16 C17 1.396(14) . ?
N7 C11 1.342(12) . ?
N7 C7 1.350(13) . ?
C3 N3 1.131(13) . ?
C4 N4 1.165(14) . ?
C13 C20 1.491(13) . ?
C19 C18 1.403(16) . ?
C6 N6 1.158(13) . ?
C20 N12 1.343(13) . ?
C20 C21 1.395(15) . ?
C10 C9 1.372(15) . ?
C10 C11 1.376(14) . ?
C5 N5 1.113(12) . ?
C18 C17 1.350(16) . ?
C9 C8 1.374(17) . ?
C8 C7 1.387(16) . ?
N2 Gd1 2.485(8) 3 ?
N12 C24 1.333(13) . ?
C22 C23 1.367(17) . ?
C22 C21 1.386(14) . ?
C24 C23 1.396(17) . ?
O5 O5 1.60(4) 2_655 ?
